data_7240460
loop_
_publ_author_name
'Hachem, Hadi'
'Jeannin, olivier'
'Fourmigue, Marc'
'Barriere, Frederic'
'Lorcy, Dominique'

_publ_section_title
;
 Halogen bonded metal bis(dithiolene) 2D frameworks
;
_journal_name_full CrystEngComm
_journal_paper_doi 10.1039/D0CE00512F
_journal_year 2020
_chemical_formula_moiety 'C4 H N O S3'
_chemical_formula_sum 'C4 H N O S3'
_chemical_formula_weight 175.24
_space_group_IT_number 14
_space_group_name_Hall '-P 2yn'
_space_group_name_H-M_alt 'P 1 21/n 1'
_symmetry_cell_setting monoclinic
_symmetry_Int_Tables_number 14
_symmetry_space_group_name_Hall '-P 2yn'
_symmetry_space_group_name_H-M 'P 1 21/n 1'
_atom_sites_solution_hydrogens geom
_audit_conform_dict_location ftp://ftp.iucr.org/pub/cif_core.dic
_audit_conform_dict_name cif_core.dic
_audit_conform_dict_version 2.4.3
_audit_creation_date 2017-09-13T15:37:34-00:00
_audit_creation_method 'WinGX routine CIF_UPDATE'
_audit_update_record
;
2020-04-02 deposited with the CCDC.	2020-05-06 downloaded from the CCDC.
;
_cell_angle_alpha 90
_cell_angle_beta 98.329(3)
_cell_angle_gamma 90
_cell_formula_units_Z 4
_cell_length_a 3.9123(2)
_cell_length_b 16.5922(11)
_cell_length_c 9.7464(5)
_cell_measurement_reflns_used 1811
_cell_measurement_temperature 296(2)
_cell_measurement_theta_max 27.3
_cell_measurement_theta_min 2.44
_cell_measurement_wavelength 0.71073
_cell_volume 626.00(6)
_computing_cell_refinement 'Bruker APEX2 (Bruker, 2014)'
_computing_data_collection 'Bruker APEX2 (Bruker, 2014)'
_computing_data_reduction 'Bruker APEX2 (Bruker, 2014)'
_computing_molecular_graphics 'Ortep for Windows (Farrugia, 2012)'
_computing_publication_material 'WinGX publication routines (Farrugia, 2012)'
_computing_structure_refinement 'SHELXL-2014/7 (Sheldrick, 2014)'
_computing_structure_solution 'SIR-92 (Altomare et al., 1994)'
_diffrn_ambient_temperature 296(2)
_diffrn_detector 'CCD plate'
_diffrn_measured_fraction_theta_full 0.998
_diffrn_measured_fraction_theta_max 0.989
_diffrn_measurement_device_type 'APEXII, Bruker-AXS'
_diffrn_measurement_method 'CCD rotation images, thick slices'
_diffrn_orient_matrix_UB_11 0.246507
_diffrn_orient_matrix_UB_12 0.013522
_diffrn_orient_matrix_UB_13 -0.005958
_diffrn_orient_matrix_UB_21 -0.070828
_diffrn_orient_matrix_UB_22 0.055471
_diffrn_orient_matrix_UB_23 -0.032721
_diffrn_orient_matrix_UB_31 0.030867
_diffrn_orient_matrix_UB_32 0.019301
_diffrn_orient_matrix_UB_33 0.098218
_diffrn_radiation_monochromator graphite
_diffrn_radiation_probe x-ray
_diffrn_radiation_source 'fine-focus sealed tube'
_diffrn_radiation_type MoK\a
_diffrn_radiation_wavelength 0.71073
_diffrn_reflns_av_R_equivalents 0.0252
_diffrn_reflns_av_unetI/netI 0.0309
_diffrn_reflns_Laue_measured_fraction_full 0.998
_diffrn_reflns_Laue_measured_fraction_max 0.989
_diffrn_reflns_limit_h_max 5
_diffrn_reflns_limit_h_min -5
_diffrn_reflns_limit_k_max 21
_diffrn_reflns_limit_k_min -19
_diffrn_reflns_limit_l_max 9
_diffrn_reflns_limit_l_min -12
_diffrn_reflns_number 4310
_diffrn_reflns_point_group_measured_fraction_full 0.998
_diffrn_reflns_point_group_measured_fraction_max 0.989
_diffrn_reflns_theta_full 25.242
_diffrn_reflns_theta_max 27.49
_diffrn_reflns_theta_min 2.443
_diffrn_standards_number 0
_exptl_absorpt_coefficient_mu 1.083
_exptl_absorpt_correction_T_max 0.878
_exptl_absorpt_correction_T_min 0.781
_exptl_absorpt_correction_type multi-scan
_exptl_absorpt_process_details
;
  [Sheldrick, G.M. (2014). SADABS Bruker AXS Inc., Madison, Wisconsin, USA]
;
_exptl_crystal_colour colorless
_exptl_crystal_density_diffrn 1.859
_exptl_crystal_density_method 'not measured'
_exptl_crystal_description prism
_exptl_crystal_F_000 352
_exptl_crystal_size_max 0.23
_exptl_crystal_size_mid 0.19
_exptl_crystal_size_min 0.12
_refine_diff_density_max 0.336
_refine_diff_density_min -0.229
_refine_diff_density_rms 0.07
_refine_ls_extinction_method none
_refine_ls_goodness_of_fit_ref 1.09
_refine_ls_hydrogen_treatment constr
_refine_ls_matrix_type full
_refine_ls_number_constraints 0
_refine_ls_number_parameters 82
_refine_ls_number_reflns 1415
_refine_ls_number_restraints 0
_refine_ls_restrained_S_all 1.09
_refine_ls_R_factor_all 0.0485
_refine_ls_R_factor_gt 0.0377
_refine_ls_shift/su_max 0
_refine_ls_shift/su_mean 0
_refine_ls_structure_factor_coef Fsqd
_refine_ls_weighting_details 'w=1/[\s^2^(Fo^2^)+(0.0262P)^2^+0.5735P] where P=(Fo^2^+2Fc^2^)/3'
_refine_ls_weighting_scheme calc
_refine_ls_wR_factor_gt 0.0763
_refine_ls_wR_factor_ref 0.0805
_reflns_Friedel_coverage 0
_reflns_number_gt 1183
_reflns_number_total 1415
_reflns_threshold_expression 'I > 2\s(I)'
_cod_data_source_file d0ce00512f2.cif
_cod_data_source_block C4HNOS3
_cod_original_sg_symbol_H-M 'P 21/n'
_cod_database_code 7240460

loop_
_symmetry_equiv_pos_as_xyz
'x, y, z'
'-x+1/2, y+1/2, -z+1/2'
'-x, -y, -z'
'x-1/2, -y-1/2, z-1/2'

loop_
_atom_site_label
_atom_site_type_symbol
_atom_site_fract_x
_atom_site_fract_y
_atom_site_fract_z
_atom_site_U_iso_or_equiv
_atom_site_adp_type
_atom_site_occupancy
_atom_site_site_symmetry_order
_atom_site_calc_flag
_atom_site_refinement_flags_posn
_atom_site_refinement_flags_adp
_atom_site_refinement_flags_occupancy
_atom_site_disorder_assembly
_atom_site_disorder_group
S3 S 0.63824(19) 0.29933(4) 0.17622(7) 0.03342(19) Uani 1 1 d . . . . .
S1 S 0.66015(19) 0.11366(4) 0.12178(7) 0.0361(2) Uani 1 1 d . . . . .
S2 S 0.4437(2) 0.09471(4) 0.40205(7) 0.0367(2) Uani 1 1 d . . . . .
N1 N 0.4460(6) 0.26182(13) 0.4102(2) 0.0316(5) Uani 1 1 d . . . . .
C4 C 0.5129(7) 0.32217(17) 0.3335(3) 0.0338(6) Uani 1 1 d . . . . .
H4 H 0.4939 0.3752 0.3623 0.041 Uiso 1 1 calc R U . . .
O1 O 0.5589(7) -0.02547(13) 0.2382(2) 0.0646(7) Uani 1 1 d . . . . .
C3 C 0.4955(6) 0.19193(14) 0.3414(2) 0.0266(5) Uani 1 1 d . . . . .
C2 C 0.5962(7) 0.19970(15) 0.2140(3) 0.0283(5) Uani 1 1 d . . . . .
C1 C 0.5556(8) 0.04663(18) 0.2517(3) 0.0396(7) Uani 1 1 d . . . . .

loop_
_atom_site_aniso_label
_atom_site_aniso_U_11
_atom_site_aniso_U_22
_atom_site_aniso_U_33
_atom_site_aniso_U_23
_atom_site_aniso_U_13
_atom_site_aniso_U_12
S3 0.0430(4) 0.0291(4) 0.0299(3) 0.0041(3) 0.0112(3) -0.0015(3)
S1 0.0454(4) 0.0331(4) 0.0320(3) -0.0047(3) 0.0131(3) 0.0021(3)
S2 0.0502(4) 0.0278(4) 0.0345(4) 0.0044(3) 0.0147(3) -0.0006(3)
N1 0.0398(13) 0.0279(12) 0.0285(11) -0.0003(9) 0.0094(9) 0.0020(10)
C4 0.0433(17) 0.0278(13) 0.0317(13) 0.0001(11) 0.0107(12) 0.0020(12)
O1 0.104(2) 0.0263(12) 0.0693(16) -0.0056(11) 0.0329(15) -0.0006(12)
C3 0.0294(13) 0.0254(13) 0.0250(12) 0.0009(10) 0.0042(10) -0.0005(10)
C2 0.0287(13) 0.0297(14) 0.0266(12) 0.0001(11) 0.0043(10) -0.0002(10)
C1 0.0444(17) 0.0320(16) 0.0437(16) -0.0030(13) 0.0111(13) 0.0001(12)

loop_
_atom_type_symbol
_atom_type_description
_atom_type_scat_dispersion_real
_atom_type_scat_dispersion_imag
_atom_type_scat_source
C C 0.0033 0.0016 'International Tables Vol C Tables 4.2.6.8 and 6.1.1.4'
H H 0 0 'International Tables Vol C Tables 4.2.6.8 and 6.1.1.4'
N N 0.0061 0.0033 'International Tables Vol C Tables 4.2.6.8 and 6.1.1.4'
O O 0.0106 0.006 'International Tables Vol C Tables 4.2.6.8 and 6.1.1.4'
S S 0.1246 0.1234 'International Tables Vol C Tables 4.2.6.8 and 6.1.1.4'

loop_
_geom_angle_atom_site_label_1
_geom_angle_atom_site_label_2
_geom_angle_atom_site_label_3
_geom_angle
_geom_angle_site_symmetry_1
_geom_angle_site_symmetry_3
_geom_angle_publ_flag
C2 S3 C4 88.39(12) . . ?
C2 S1 C1 94.62(12) . . ?
C3 S2 C1 94.67(13) . . ?
C4 N1 C3 108.5(2) . . ?
N1 C4 S3 116.8(2) . . ?
N1 C4 H4 121.6 . . ?
S3 C4 H4 121.6 . . ?
C2 C3 N1 116.6(2) . . ?
C2 C3 S2 117.43(19) . . ?
N1 C3 S2 126.01(18) . . ?
C3 C2 S3 109.77(18) . . ?
C3 C2 S1 118.69(19) . . ?
S3 C2 S1 131.54(15) . . ?
O1 C1 S1 122.4(2) . . ?
O1 C1 S2 123.0(2) . . ?
S1 C1 S2 114.59(16) . . ?

loop_
_geom_bond_atom_site_label_1
_geom_bond_atom_site_label_2
_geom_bond_distance
_geom_bond_site_symmetry_2
_geom_bond_publ_flag
S3 C2 1.707(3) . ?
S3 C4 1.718(3) . ?
S1 C2 1.725(3) . ?
S1 C1 1.777(3) . ?
S2 C3 1.740(2) . ?
S2 C1 1.777(3) . ?
N1 C4 1.299(3) . ?
N1 C3 1.367(3) . ?
C4 H4 0.93 . ?
O1 C1 1.204(3) . ?
C3 C2 1.362(4) . ?

loop_
_geom_torsion_atom_site_label_1
_geom_torsion_atom_site_label_2
_geom_torsion_atom_site_label_3
_geom_torsion_atom_site_label_4
_geom_torsion
_geom_torsion_site_symmetry_1
_geom_torsion_site_symmetry_2
_geom_torsion_site_symmetry_3
_geom_torsion_site_symmetry_4
_geom_torsion_publ_flag
C3 N1 C4 S3 -0.1(3) . . . . ?
C2 S3 C4 N1 0.4(2) . . . . ?
C4 N1 C3 C2 -0.4(3) . . . . ?
C4 N1 C3 S2 179.2(2) . . . . ?
C1 S2 C3 C2 -0.5(2) . . . . ?
C1 S2 C3 N1 179.8(2) . . . . ?
N1 C3 C2 S3 0.7(3) . . . . ?
S2 C3 C2 S3 -178.97(13) . . . . ?
N1 C3 C2 S1 -179.60(18) . . . . ?
S2 C3 C2 S1 0.7(3) . . . . ?
C4 S3 C2 C3 -0.6(2) . . . . ?
C4 S3 C2 S1 179.8(2) . . . . ?
C1 S1 C2 C3 -0.4(2) . . . . ?
C1 S1 C2 S3 179.1(2) . . . . ?
C2 S1 C1 O1 179.7(3) . . . . ?
C2 S1 C1 S2 0.07(18) . . . . ?
C3 S2 C1 O1 -179.4(3) . . . . ?
C3 S2 C1 S1 0.21(18) . . . . ?
